data_7011169
loop_
_publ_author_name
'Ashleigh E. Gibson'
'Clayton Price'
'William Clegg'
'Andrew Houlton'

_publ_section_title
;
 Inner- and outer-sphere binding of the minor groove site of adenine by
 alkali metal ions
;
_journal_issue 2
_journal_name_full 'J. Chem. Soc., Dalton Trans.'
_journal_page_first 131
_journal_page_last 133
_journal_paper_doi 10.1039/b108427p
_journal_year 2002
_chemical_formula_sum 'C43 H54 B N6 Na O6'
_chemical_formula_weight 784.72
_space_group_IT_number 14
_symmetry_cell_setting monoclinic
_symmetry_space_group_name_Hall '-P 2yn'
_symmetry_space_group_name_H-M 'P 1 21/n 1'
_atom_sites_solution_hydrogens geom
_atom_sites_solution_primary direct
_atom_sites_solution_secondary difmap
_audit_creation_method SHELXL-97
_cell_angle_alpha 90.00
_cell_angle_beta 108.227(2)
_cell_angle_gamma 90.00
_cell_formula_units_Z 4
_cell_length_a 15.1053(13)
_cell_length_b 13.3332(12)
_cell_length_c 22.2103(19)
_cell_measurement_reflns_used 6453
_cell_measurement_temperature 160(2)
_cell_measurement_theta_max 28.20
_cell_measurement_theta_min 2.48
_cell_volume 4248.8(6)
_computing_cell_refinement 'Bruker SAINT'
_computing_data_collection 'Bruker SMART'
_computing_data_reduction 'Bruker SAINT'
_computing_molecular_graphics 'Bruker SHELXTL'
_computing_publication_material 'Bruker SHELXTL and local programs'
_computing_structure_refinement 'Bruker SHELXTL'
_computing_structure_solution 'Bruker SHELXTL'
_diffrn_ambient_temperature 160(2)
_diffrn_measured_fraction_theta_full 0.995
_diffrn_measured_fraction_theta_max 0.923
_diffrn_measurement_device_type 'Bruker SMART 1K CCD diffractometer'
_diffrn_measurement_method '\w rotation with narrow frames'
_diffrn_radiation_monochromator graphite
_diffrn_radiation_source 'sealed tube'
_diffrn_radiation_type MoK\a
_diffrn_radiation_wavelength 0.71073
_diffrn_reflns_av_R_equivalents 0.0205
_diffrn_reflns_av_sigmaI/netI 0.0211
_diffrn_reflns_limit_h_max 20
_diffrn_reflns_limit_h_min -19
_diffrn_reflns_limit_k_max 17
_diffrn_reflns_limit_k_min -16
_diffrn_reflns_limit_l_max 29
_diffrn_reflns_limit_l_min -28
_diffrn_reflns_number 27020
_diffrn_reflns_theta_full 26.00
_diffrn_reflns_theta_max 28.39
_diffrn_reflns_theta_min 1.81
_diffrn_standards_decay_% 0
_diffrn_standards_number 0
_exptl_absorpt_coefficient_mu 0.091
_exptl_absorpt_correction_T_max 0.975
_exptl_absorpt_correction_T_min 0.952
_exptl_absorpt_correction_type multi-scan
_exptl_crystal_colour colourless
_exptl_crystal_density_diffrn 1.227
_exptl_crystal_density_method 'not measured'
_exptl_crystal_description block
_exptl_crystal_F_000 1672
_exptl_crystal_size_max 0.55
_exptl_crystal_size_mid 0.50
_exptl_crystal_size_min 0.28
_refine_diff_density_max 0.627
_refine_diff_density_min -0.225
_refine_diff_density_rms 0.037
_refine_ls_extinction_coef 0.0037(4)
_refine_ls_extinction_expression Fc^*^=kFc[1+0.001xFc^2^\l^3^/sin(2\q)]^-1/4^
_refine_ls_extinction_method SHELXL
_refine_ls_goodness_of_fit_ref 1.039
_refine_ls_hydrogen_treatment mixed
_refine_ls_matrix_type full
_refine_ls_number_parameters 527
_refine_ls_number_reflns 9827
_refine_ls_number_restraints 2
_refine_ls_restrained_S_all 1.039
_refine_ls_R_factor_all 0.0498
_refine_ls_R_factor_gt 0.0394
_refine_ls_shift/su_max 0.001
_refine_ls_shift/su_mean 0.000
_refine_ls_structure_factor_coef Fsqd
_refine_ls_weighting_details 'calc w=1/[\s^2^(Fo^2^)+(0.0544P)^2^+1.0019P] where P=(Fo^2^+2Fc^2^)/3'
_refine_ls_weighting_scheme calc
_refine_ls_wR_factor_gt 0.1034
_refine_ls_wR_factor_ref 0.1103
_reflns_number_gt 7982
_reflns_number_total 9827
_reflns_threshold_expression I>2\s(I)
_cod_data_source_file b108427p.txt
_cod_data_source_block ah70
_cod_original_sg_symbol_H-M P2(1)/n
_cod_database_code 7011169

loop_
_symmetry_equiv_pos_as_xyz
'x, y, z'
'-x+1/2, y+1/2, -z+1/2'
'-x, -y, -z'
'x-1/2, -y-1/2, z-1/2'

loop_
_atom_site_label
_atom_site_type_symbol
_atom_site_fract_x
_atom_site_fract_y
_atom_site_fract_z
_atom_site_U_iso_or_equiv
_atom_site_adp_type
_atom_site_occupancy
_atom_site_symmetry_multiplicity
_atom_site_calc_flag
_atom_site_refinement_flags
_atom_site_disorder_assembly
_atom_site_disorder_group
Na Na 0.35960(4) 0.32934(4) 0.09424(2) 0.03484(13) Uani 1 1 d . . .
N1 N 0.30606(9) 0.29998(10) 0.40260(6) 0.0456(3) Uani 1 1 d . . .
C2 C 0.29668(11) 0.28023(12) 0.34175(7) 0.0486(4) Uani 1 1 d . . .
H2 H 0.2437 0.2413 0.3199 0.058 Uiso 1 1 calc R . .
N3 N 0.35124(8) 0.30745(9) 0.30745(5) 0.0372(3) Uani 1 1 d . . .
C4 C 0.42244(8) 0.36419(9) 0.34190(5) 0.0260(2) Uani 1 1 d . . .
C5 C 0.43944(8) 0.39412(8) 0.40408(5) 0.0244(2) Uani 1 1 d . . .
C6 C 0.37826(9) 0.35750(9) 0.43549(6) 0.0313(3) Uani 1 1 d . . .
N6 N 0.39046(9) 0.37626(10) 0.49679(5) 0.0403(3) Uani 1 1 d D . .
H6A H 0.4279(11) 0.4238(12) 0.5169(8) 0.048 Uiso 1 1 d D . .
H6B H 0.3495(11) 0.3539(12) 0.5129(8) 0.048 Uiso 1 1 d D . .
N7 N 0.51724(7) 0.45542(8) 0.42345(4) 0.0265(2) Uani 1 1 d . . .
C8 C 0.54544(8) 0.46041(9) 0.37320(5) 0.0267(2) Uani 1 1 d . . .
H8 H 0.5982 0.4983 0.3722 0.032 Uiso 1 1 calc R . .
N9 N 0.49215(6) 0.40640(7) 0.32271(4) 0.0247(2) Uani 1 1 d . . .
C10 C 0.50501(8) 0.39463(9) 0.26062(5) 0.0268(2) Uani 1 1 d . . .
H10A H 0.5514 0.4440 0.2560 0.032 Uiso 1 1 calc R . .
H10B H 0.4453 0.4078 0.2270 0.032 Uiso 1 1 calc R . .
C11 C 0.53824(8) 0.28893(9) 0.25299(5) 0.0295(2) Uani 1 1 d . . .
H11A H 0.6027 0.2801 0.2817 0.035 Uiso 1 1 calc R . .
H11B H 0.4979 0.2397 0.2653 0.035 Uiso 1 1 calc R . .
N12 N 0.53609(7) 0.26943(8) 0.18756(5) 0.0295(2) Uani 1 1 d . . .
C13 C 0.54240(10) 0.16030(11) 0.17772(6) 0.0393(3) Uani 1 1 d . . .
H13A H 0.5866 0.1306 0.2163 0.047 Uiso 1 1 calc R . .
H13B H 0.5680 0.1493 0.1423 0.047 Uiso 1 1 calc R . .
C14 C 0.45108(11) 0.10676(10) 0.16328(6) 0.0406(3) Uani 1 1 d . . .
H14A H 0.4611 0.0334 0.1636 0.049 Uiso 1 1 calc R . .
H14B H 0.4211 0.1229 0.1959 0.049 Uiso 1 1 calc R . .
O15 O 0.39228(6) 0.13795(7) 0.10206(4) 0.0359(2) Uani 1 1 d . . .
C16 C 0.31229(10) 0.07523(10) 0.08091(8) 0.0439(3) Uani 1 1 d . . .
H16A H 0.2839 0.0669 0.1152 0.053 Uiso 1 1 calc R . .
H16B H 0.3306 0.0082 0.0698 0.053 Uiso 1 1 calc R . .
C17 C 0.24338(11) 0.12140(11) 0.02433(7) 0.0453(3) Uani 1 1 d . . .
H17A H 0.2712 0.1296 -0.0103 0.054 Uiso 1 1 calc R . .
H17B H 0.1875 0.0782 0.0089 0.054 Uiso 1 1 calc R . .
O18 O 0.21847(7) 0.21671(7) 0.04324(4) 0.0402(2) Uani 1 1 d . . .
C19 C 0.13578(11) 0.25638(13) -0.00056(8) 0.0533(4) Uani 1 1 d . . .
H19A H 0.0821 0.2123 -0.0028 0.064 Uiso 1 1 calc R . .
H19B H 0.1427 0.2607 -0.0434 0.064 Uiso 1 1 calc R . .
C20 C 0.12011(10) 0.35833(13) 0.02194(8) 0.0499(4) Uani 1 1 d . . .
H20A H 0.0625 0.3881 -0.0071 0.060 Uiso 1 1 calc R . .
H20B H 0.1135 0.3542 0.0648 0.060 Uiso 1 1 calc R . .
O21 O 0.19823(7) 0.41785(8) 0.02321(5) 0.0419(2) Uani 1 1 d . . .
C22 C 0.19277(11) 0.51722(12) 0.04485(8) 0.0504(4) Uani 1 1 d . . .
H22A H 0.1941 0.5165 0.0897 0.060 Uiso 1 1 calc R . .
H22B H 0.1341 0.5495 0.0191 0.060 Uiso 1 1 calc R . .
C23 C 0.27468(11) 0.57310(11) 0.03828(8) 0.0505(4) Uani 1 1 d . . .
H23A H 0.2718 0.5757 -0.0068 0.061 Uiso 1 1 calc R . .
H23B H 0.2745 0.6427 0.0538 0.061 Uiso 1 1 calc R . .
O24 O 0.35751(6) 0.52273(7) 0.07459(4) 0.0366(2) Uani 1 1 d . . .
C25 C 0.43764(10) 0.56273(10) 0.06210(7) 0.0401(3) Uani 1 1 d . . .
H25A H 0.4459 0.6341 0.0749 0.048 Uiso 1 1 calc R . .
H25B H 0.4298 0.5583 0.0162 0.048 Uiso 1 1 calc R . .
C26 C 0.52040(10) 0.50371(11) 0.09883(7) 0.0404(3) Uani 1 1 d . . .
H26A H 0.5773 0.5306 0.0916 0.048 Uiso 1 1 calc R . .
H26B H 0.5282 0.5081 0.1447 0.048 Uiso 1 1 calc R . .
O27 O 0.50640(6) 0.40197(7) 0.07831(4) 0.0338(2) Uani 1 1 d . . .
C28 C 0.58786(9) 0.34082(12) 0.10209(6) 0.0390(3) Uani 1 1 d . . .
H28A H 0.6410 0.3745 0.0934 0.047 Uiso 1 1 calc R . .
H28B H 0.5773 0.2760 0.0792 0.047 Uiso 1 1 calc R . .
C29 C 0.61279(8) 0.32087(12) 0.17268(6) 0.0366(3) Uani 1 1 d . . .
H29A H 0.6696 0.2789 0.1866 0.044 Uiso 1 1 calc R . .
H29B H 0.6262 0.3852 0.1960 0.044 Uiso 1 1 calc R . .
O30 O 0.28793(7) 0.31461(8) 0.17257(5) 0.0432(2) Uani 1 1 d D . .
H30A H 0.2431(11) 0.2746(13) 0.1602(8) 0.052 Uiso 1 1 d D . .
H30B H 0.3048(12) 0.3103(13) 0.2139(7) 0.052 Uiso 1 1 d D . .
B B 0.94002(9) 0.26145(10) 0.22889(6) 0.0284(3) Uani 1 1 d . . .
C31 C 0.94275(10) 0.37446(10) 0.19958(6) 0.0351(3) Uani 1 1 d . . .
C32 C 0.86276(13) 0.43433(12) 0.17985(7) 0.0524(4) Uani 1 1 d . . .
H32 H 0.8059 0.4088 0.1834 0.063 Uiso 1 1 calc R . .
C33 C 0.86387(18) 0.53075(14) 0.15503(8) 0.0746(7) Uani 1 1 d . . .
H33 H 0.8079 0.5686 0.1409 0.090 Uiso 1 1 calc R . .
C34 C 0.9462(2) 0.57086(13) 0.15102(8) 0.0751(7) Uani 1 1 d . . .
H34 H 0.9470 0.6361 0.1340 0.090 Uiso 1 1 calc R . .
C35 C 1.02628(17) 0.51596(12) 0.17174(8) 0.0663(5) Uani 1 1 d . . .
H35 H 1.0834 0.5436 0.1699 0.080 Uiso 1 1 calc R . .
C36 C 1.02469(13) 0.41943(11) 0.19551(7) 0.0473(4) Uani 1 1 d . . .
H36 H 1.0813 0.3826 0.2095 0.057 Uiso 1 1 calc R . .
C37 C 0.93769(9) 0.27884(9) 0.30188(6) 0.0314(3) Uani 1 1 d . . .
C38 C 0.85918(10) 0.26483(12) 0.32157(7) 0.0422(3) Uani 1 1 d . . .
H38 H 0.8036 0.2406 0.2917 0.051 Uiso 1 1 calc R . .
C39 C 0.85893(12) 0.28489(14) 0.38330(7) 0.0528(4) Uani 1 1 d . . .
H39 H 0.8042 0.2732 0.3947 0.063 Uiso 1 1 calc R . .
C40 C 0.93815(12) 0.32167(12) 0.42778(7) 0.0494(4) Uani 1 1 d . . .
H40 H 0.9385 0.3353 0.4698 0.059 Uiso 1 1 calc R . .
C41 C 1.01656(12) 0.33822(10) 0.41019(7) 0.0444(3) Uani 1 1 d . . .
H41 H 1.0712 0.3643 0.4402 0.053 Uiso 1 1 calc R . .
C42 C 1.01643(10) 0.31691(10) 0.34851(6) 0.0370(3) Uani 1 1 d . . .
H42 H 1.0717 0.3286 0.3377 0.044 Uiso 1 1 calc R . .
C43 C 0.85132(8) 0.19475(9) 0.18516(6) 0.0296(3) Uani 1 1 d . . .
C44 C 0.80697(9) 0.21342(11) 0.12053(6) 0.0349(3) Uani 1 1 d . . .
H44 H 0.8242 0.2713 0.1019 0.042 Uiso 1 1 calc R . .
C45 C 0.73839(9) 0.14983(12) 0.08267(7) 0.0431(3) Uani 1 1 d . . .
H45 H 0.7099 0.1653 0.0391 0.052 Uiso 1 1 calc R . .
C46 C 0.71155(9) 0.06457(12) 0.10804(8) 0.0474(4) Uani 1 1 d . . .
H46 H 0.6651 0.0213 0.0822 0.057 Uiso 1 1 calc R . .
C47 C 0.75330(9) 0.04337(11) 0.17159(8) 0.0442(3) Uani 1 1 d . . .
H47 H 0.7354 -0.0146 0.1898 0.053 Uiso 1 1 calc R . .
C48 C 0.82174(9) 0.10720(10) 0.20889(7) 0.0351(3) Uani 1 1 d . . .
H48 H 0.8498 0.0909 0.2523 0.042 Uiso 1 1 calc R . .
C49 C 1.03082(8) 0.19539(9) 0.22636(6) 0.0276(2) Uani 1 1 d . . .
C50 C 1.05398(9) 0.19004(10) 0.16971(6) 0.0329(3) Uani 1 1 d . . .
H50 H 1.0185 0.2283 0.1343 0.039 Uiso 1 1 calc R . .
C51 C 1.12640(9) 0.13116(10) 0.16349(7) 0.0365(3) Uani 1 1 d . . .
H51 H 1.1397 0.1301 0.1244 0.044 Uiso 1 1 calc R . .
C52 C 1.17941(9) 0.07380(10) 0.21410(7) 0.0378(3) Uani 1 1 d . . .
H52 H 1.2297 0.0342 0.2103 0.045 Uiso 1 1 calc R . .
C53 C 1.15761(8) 0.07529(10) 0.27015(7) 0.0350(3) Uani 1 1 d . . .
H53 H 1.1925 0.0354 0.3050 0.042 Uiso 1 1 calc R . .
C54 C 1.08474(8) 0.13496(9) 0.27584(6) 0.0295(2) Uani 1 1 d . . .
H54 H 1.0712 0.1346 0.3148 0.035 Uiso 1 1 calc R . .

loop_
_atom_site_aniso_label
_atom_site_aniso_U_11
_atom_site_aniso_U_22
_atom_site_aniso_U_33
_atom_site_aniso_U_23
_atom_site_aniso_U_13
_atom_site_aniso_U_12
Na 0.0380(3) 0.0357(3) 0.0312(3) -0.0030(2) 0.0114(2) -0.0003(2)
N1 0.0513(7) 0.0514(7) 0.0430(6) -0.0162(6) 0.0276(6) -0.0285(6)
C2 0.0495(8) 0.0577(9) 0.0445(8) -0.0203(7) 0.0232(7) -0.0321(7)
N3 0.0387(6) 0.0429(6) 0.0327(5) -0.0122(5) 0.0151(5) -0.0185(5)
C4 0.0273(5) 0.0267(6) 0.0255(5) -0.0004(4) 0.0102(4) -0.0031(4)
C5 0.0248(5) 0.0246(5) 0.0237(5) 0.0000(4) 0.0077(4) -0.0025(4)
C6 0.0370(6) 0.0302(6) 0.0311(6) -0.0031(5) 0.0168(5) -0.0083(5)
N6 0.0513(7) 0.0457(7) 0.0326(6) -0.0094(5) 0.0257(5) -0.0216(6)
N7 0.0250(5) 0.0317(5) 0.0231(5) -0.0007(4) 0.0078(4) -0.0047(4)
C8 0.0231(5) 0.0319(6) 0.0249(5) -0.0009(5) 0.0074(4) -0.0044(4)
N9 0.0261(5) 0.0277(5) 0.0220(4) -0.0011(4) 0.0098(4) -0.0031(4)
C10 0.0306(6) 0.0306(6) 0.0213(5) -0.0002(4) 0.0112(4) -0.0022(5)
C11 0.0299(6) 0.0354(6) 0.0241(5) 0.0015(5) 0.0099(4) 0.0051(5)
N12 0.0273(5) 0.0379(6) 0.0252(5) -0.0018(4) 0.0107(4) 0.0061(4)
C13 0.0421(7) 0.0431(8) 0.0311(6) -0.0021(6) 0.0093(5) 0.0207(6)
C14 0.0591(9) 0.0291(6) 0.0332(7) 0.0019(5) 0.0140(6) 0.0098(6)
O15 0.0404(5) 0.0333(5) 0.0336(5) -0.0004(4) 0.0111(4) -0.0006(4)
C16 0.0466(8) 0.0302(7) 0.0585(9) -0.0066(6) 0.0216(7) -0.0036(6)
C17 0.0439(8) 0.0425(8) 0.0475(8) -0.0156(6) 0.0114(6) -0.0092(6)
O18 0.0389(5) 0.0375(5) 0.0371(5) -0.0046(4) 0.0017(4) -0.0027(4)
C19 0.0388(8) 0.0583(10) 0.0490(9) -0.0063(7) -0.0062(6) -0.0027(7)
C20 0.0295(7) 0.0609(10) 0.0510(9) -0.0002(7) 0.0009(6) 0.0039(6)
O21 0.0411(5) 0.0429(6) 0.0409(5) -0.0005(4) 0.0117(4) 0.0077(4)
C22 0.0457(8) 0.0464(9) 0.0590(9) -0.0024(7) 0.0162(7) 0.0169(7)
C23 0.0559(9) 0.0342(7) 0.0620(10) 0.0064(7) 0.0191(8) 0.0160(7)
O24 0.0435(5) 0.0323(5) 0.0379(5) 0.0022(4) 0.0185(4) 0.0045(4)
C25 0.0568(8) 0.0322(7) 0.0397(7) 0.0001(6) 0.0273(6) -0.0021(6)
C26 0.0442(7) 0.0441(8) 0.0375(7) -0.0067(6) 0.0195(6) -0.0085(6)
O27 0.0336(5) 0.0398(5) 0.0281(4) -0.0010(4) 0.0099(3) 0.0051(4)
C28 0.0313(6) 0.0590(9) 0.0298(6) 0.0034(6) 0.0140(5) 0.0110(6)
C29 0.0243(6) 0.0596(9) 0.0277(6) 0.0019(6) 0.0106(5) 0.0057(6)
O30 0.0409(5) 0.0564(7) 0.0309(5) -0.0100(5) 0.0096(4) -0.0173(5)
B 0.0292(6) 0.0277(6) 0.0268(6) -0.0014(5) 0.0069(5) 0.0019(5)
C31 0.0486(7) 0.0288(6) 0.0247(6) -0.0035(5) 0.0068(5) 0.0021(5)
C32 0.0638(10) 0.0371(8) 0.0432(8) -0.0046(6) -0.0022(7) 0.0121(7)
C33 0.1155(18) 0.0401(9) 0.0444(9) -0.0013(8) -0.0093(10) 0.0292(11)
C34 0.156(2) 0.0305(8) 0.0364(9) 0.0023(7) 0.0261(11) 0.0010(12)
C35 0.1260(17) 0.0344(8) 0.0526(10) -0.0047(7) 0.0481(11) -0.0149(10)
C36 0.0713(10) 0.0326(7) 0.0435(8) -0.0020(6) 0.0260(7) -0.0053(7)
C37 0.0392(7) 0.0249(6) 0.0288(6) 0.0002(5) 0.0086(5) 0.0072(5)
C38 0.0382(7) 0.0528(9) 0.0353(7) -0.0062(6) 0.0110(5) 0.0111(6)
C39 0.0527(9) 0.0678(11) 0.0437(8) -0.0059(8) 0.0234(7) 0.0132(8)
C40 0.0714(10) 0.0469(9) 0.0303(7) -0.0041(6) 0.0163(7) 0.0137(8)
C41 0.0624(9) 0.0307(7) 0.0322(7) -0.0042(5) 0.0032(6) 0.0001(6)
C42 0.0481(8) 0.0273(6) 0.0333(6) -0.0018(5) 0.0093(6) -0.0030(5)
C43 0.0251(5) 0.0318(6) 0.0335(6) -0.0072(5) 0.0112(5) 0.0056(5)
C44 0.0286(6) 0.0444(7) 0.0330(6) -0.0092(6) 0.0115(5) 0.0045(5)
C45 0.0283(6) 0.0623(9) 0.0380(7) -0.0216(7) 0.0094(5) 0.0043(6)
C46 0.0256(6) 0.0537(9) 0.0647(10) -0.0299(8) 0.0168(6) -0.0042(6)
C47 0.0310(7) 0.0370(7) 0.0707(10) -0.0132(7) 0.0246(7) -0.0007(5)
C48 0.0292(6) 0.0338(7) 0.0454(7) -0.0047(6) 0.0159(5) 0.0057(5)
C49 0.0255(5) 0.0249(6) 0.0311(6) -0.0027(5) 0.0071(4) -0.0042(4)
C50 0.0320(6) 0.0337(6) 0.0331(6) -0.0007(5) 0.0103(5) -0.0018(5)
C51 0.0331(6) 0.0371(7) 0.0440(7) -0.0066(6) 0.0188(6) -0.0061(5)
C52 0.0262(6) 0.0328(7) 0.0559(8) -0.0056(6) 0.0150(6) -0.0022(5)
C53 0.0267(6) 0.0292(6) 0.0452(7) 0.0022(5) 0.0057(5) -0.0020(5)
C54 0.0268(6) 0.0271(6) 0.0337(6) -0.0007(5) 0.0081(5) -0.0056(5)

loop_
_atom_type_symbol
_atom_type_description
_atom_type_scat_dispersion_real
_atom_type_scat_dispersion_imag
_atom_type_scat_source
C C 0.0033 0.0016 'International Tables Vol C Tables 4.2.6.8 and 6.1.1.4'
H H 0.0000 0.0000 'International Tables Vol C Tables 4.2.6.8 and 6.1.1.4'
B B 0.0013 0.0007 'International Tables Vol C Tables 4.2.6.8 and 6.1.1.4'
N N 0.0061 0.0033 'International Tables Vol C Tables 4.2.6.8 and 6.1.1.4'
O O 0.0106 0.0060 'International Tables Vol C Tables 4.2.6.8 and 6.1.1.4'
Na Na 0.0362 0.0249 'International Tables Vol C Tables 4.2.6.8 and 6.1.1.4'

loop_
_geom_angle_atom_site_label_1
_geom_angle_atom_site_label_2
_geom_angle_atom_site_label_3
_geom_angle
_geom_angle_site_symmetry_1
_geom_angle_site_symmetry_3
_geom_angle_publ_flag
O30 Na O27 139.97(4) . . ?
O30 Na O18 76.34(4) . . ?
O27 Na O18 143.33(4) . . ?
O30 Na O15 89.44(4) . . ?
O27 Na O15 103.17(3) . . ?
O18 Na O15 64.40(3) . . ?
O30 Na O24 102.94(4) . . ?
O27 Na O24 64.32(3) . . ?
O18 Na O24 122.63(4) . . ?
O15 Na O24 166.79(4) . . ?
O30 Na O21 85.89(4) . . ?
O27 Na O21 114.56(4) . . ?
O18 Na O21 61.84(3) . . ?
O15 Na O21 125.59(4) . . ?
O24 Na O21 60.92(3) . . ?
O30 Na N12 88.93(4) . . ?
O27 Na N12 64.04(3) . . ?
O18 Na N12 126.85(4) . . ?
O15 Na N12 64.69(3) . . ?
O24 Na N12 110.36(3) . . ?
O21 Na N12 168.34(4) . . ?
C2 N1 C6 118.12(11) . . ?
N3 C2 N1 129.22(12) . . ?
C2 N3 C4 110.83(11) . . ?
N3 C4 N9 127.56(10) . . ?
N3 C4 C5 126.72(11) . . ?
N9 C4 C5 105.71(10) . . ?
C4 C5 N7 110.80(9) . . ?
C4 C5 C6 116.70(10) . . ?
N7 C5 C6 132.49(10) . . ?
N6 C6 N1 119.25(11) . . ?
N6 C6 C5 122.41(11) . . ?
N1 C6 C5 118.32(11) . . ?
C8 N7 C5 103.59(9) . . ?
N7 C8 N9 114.00(10) . . ?
C8 N9 C4 105.89(9) . . ?
C8 N9 C10 127.94(9) . . ?
C4 N9 C10 126.17(9) . . ?
N9 C10 C11 110.50(9) . . ?
N12 C11 C10 111.61(9) . . ?
C11 N12 C29 111.43(10) . . ?
C11 N12 C13 109.77(10) . . ?
C29 N12 C13 109.51(10) . . ?
C11 N12 Na 112.70(7) . . ?
C29 N12 Na 108.69(7) . . ?
C13 N12 Na 104.49(7) . . ?
N12 C13 C14 113.79(10) . . ?
O15 C14 C13 108.73(11) . . ?
C16 O15 C14 110.66(11) . . ?
C16 O15 Na 115.58(8) . . ?
C14 O15 Na 113.41(7) . . ?
O15 C16 C17 109.42(12) . . ?
O18 C17 C16 107.38(11) . . ?
C19 O18 C17 112.70(11) . . ?
C19 O18 Na 121.00(9) . . ?
C17 O18 Na 113.13(8) . . ?
O18 C19 C20 107.87(12) . . ?
O21 C20 C19 107.40(13) . . ?
C20 O21 C22 113.18(11) . . ?
C20 O21 Na 110.99(8) . . ?
C22 O21 Na 110.14(8) . . ?
O21 C22 C23 107.19(12) . . ?
O24 C23 C22 108.52(12) . . ?
C23 O24 C25 111.19(11) . . ?
C23 O24 Na 121.43(9) . . ?
C25 O24 Na 115.75(8) . . ?
O24 C25 C26 108.32(11) . . ?
O27 C26 C25 108.24(11) . . ?
C26 O27 C28 113.54(10) . . ?
C26 O27 Na 111.49(7) . . ?
C28 O27 Na 114.70(8) . . ?
O27 C28 C29 112.82(10) . . ?
N12 C29 C28 110.84(10) . . ?
C49 B C31 110.61(10) . . ?
C49 B C43 102.94(9) . . ?
C31 B C43 112.15(10) . . ?
C49 B C37 112.53(10) . . ?
C31 B C37 105.71(10) . . ?
C43 B C37 113.07(10) . . ?
C32 C31 C36 115.38(14) . . ?
C32 C31 B 121.32(13) . . ?
C36 C31 B 123.22(12) . . ?
C31 C32 C33 122.10(19) . . ?
C34 C33 C32 120.15(19) . . ?
C35 C34 C33 119.43(16) . . ?
C34 C35 C36 120.3(2) . . ?
C35 C36 C31 122.60(17) . . ?
C38 C37 C42 115.00(12) . . ?
C38 C37 B 124.72(11) . . ?
C42 C37 B 120.14(11) . . ?
C39 C38 C37 122.93(14) . . ?
C40 C39 C38 120.11(15) . . ?
C41 C40 C39 118.93(13) . . ?
C40 C41 C42 120.53(14) . . ?
C41 C42 C37 122.48(14) . . ?
C44 C43 C48 115.05(12) . . ?
C44 C43 B 123.17(12) . . ?
C48 C43 B 121.40(11) . . ?
C45 C44 C43 122.32(14) . . ?
C46 C45 C44 120.62(14) . . ?
C47 C46 C45 119.01(13) . . ?
C46 C47 C48 119.89(14) . . ?
C47 C48 C43 123.11(14) . . ?
C54 C49 C50 115.20(11) . . ?
C54 C49 B 124.58(11) . . ?
C50 C49 B 119.99(11) . . ?
C51 C50 C49 122.76(12) . . ?
C52 C51 C50 120.25(12) . . ?
C53 C52 C51 118.78(12) . . ?
C52 C53 C54 120.40(12) . . ?
C53 C54 C49 122.59(12) . . ?

loop_
_geom_bond_atom_site_label_1
_geom_bond_atom_site_label_2
_geom_bond_distance
_geom_bond_site_symmetry_2
_geom_bond_publ_flag
Na O30 2.3271(11) . ?
Na O27 2.5437(10) . ?
Na O18 2.5636(11) . ?
Na O15 2.5947(11) . ?
Na O24 2.6137(11) . ?
Na O21 2.7235(11) . ?
Na N12 2.9299(11) . ?
N1 C2 1.3403(18) . ?
N1 C6 1.3463(17) . ?
C2 N3 1.3358(17) . ?
N3 C4 1.3415(15) . ?
C4 N9 1.3739(14) . ?
C4 C5 1.3823(15) . ?
C5 N7 1.3849(14) . ?
C5 C6 1.4082(15) . ?
C6 N6 1.3390(16) . ?
N7 C8 1.3148(15) . ?
C8 N9 1.3636(14) . ?
N9 C10 1.4602(14) . ?
C10 C11 1.5232(17) . ?
C11 N12 1.4666(14) . ?
N12 C29 1.4702(16) . ?
N12 C13 1.4789(17) . ?
C13 C14 1.496(2) . ?
C14 O15 1.4335(16) . ?
O15 C16 1.4230(17) . ?
C16 C17 1.491(2) . ?
C17 O18 1.4254(17) . ?
O18 C19 1.4235(17) . ?
C19 C20 1.492(2) . ?
C20 O21 1.4149(19) . ?
O21 C22 1.4205(18) . ?
C22 C23 1.490(2) . ?
C23 O24 1.4268(18) . ?
O24 C25 1.4270(16) . ?
C25 C26 1.486(2) . ?
C26 O27 1.4256(17) . ?
O27 C28 1.4322(15) . ?
C28 C29 1.5170(17) . ?
B C49 1.6457(17) . ?
B C31 1.6470(19) . ?
B C43 1.6478(18) . ?
B C37 1.6489(18) . ?
C31 C32 1.399(2) . ?
C31 C36 1.403(2) . ?
C32 C33 1.401(3) . ?
C33 C34 1.382(3) . ?
C34 C35 1.365(3) . ?
C35 C36 1.394(2) . ?
C37 C38 1.3990(19) . ?
C37 C42 1.4051(18) . ?
C38 C39 1.398(2) . ?
C39 C40 1.382(2) . ?
C40 C41 1.376(2) . ?
C41 C42 1.3984(19) . ?
C43 C44 1.4035(18) . ?
C43 C48 1.4097(19) . ?
C44 C45 1.3980(19) . ?
C45 C46 1.385(2) . ?
C46 C47 1.383(2) . ?
C47 C48 1.394(2) . ?
C49 C54 1.4001(17) . ?
C49 C50 1.4092(17) . ?
C50 C51 1.3881(18) . ?
C51 C52 1.388(2) . ?
C52 C53 1.384(2) . ?
C53 C54 1.3955(18) . ?
